data_2216195
loop_
_publ_author_name
'Sai Bi'
'Hao Luo'
'Wu-Lan Zeng'
'Jun Wan'

_publ_section_title
;
 2-(1<i>H</i>-Benzotriazol-1-yl)-1-(4-fluorobenzoyl)ethyl nicotinate
;
_journal_coeditor_code AT2452
_journal_issue 12
_journal_name_full 'Acta Crystallographica Section E'
_journal_page_first o4594
_journal_page_last o4594
_journal_paper_doi 10.1107/S1600536807054487
_journal_volume 63
_journal_year 2007
_chemical_formula_iupac 'C21 H15 F N4 O3'
_chemical_formula_moiety 'C21 H15 F N4 O3'
_chemical_formula_sum 'C21 H15 F N4 O3'
_chemical_formula_weight 390.37
_chemical_name_systematic
;
2-(1<i>H</i>-Benzotriazol-1-yl)-1-(4-fluorobenzoyl)ethyl nicotinate
;
_space_group_IT_number 2
_symmetry_cell_setting triclinic
_symmetry_space_group_name_Hall '-P 1'
_symmetry_space_group_name_H-M 'P -1'
_atom_sites_solution_hydrogens geom
_atom_sites_solution_primary direct
_atom_sites_solution_secondary difmap
_audit_creation_method SHELXL-97
_cell_angle_alpha 81.199(2)
_cell_angle_beta 72.270(2)
_cell_angle_gamma 81.439(2)
_cell_formula_units_Z 4
_cell_length_a 10.6707(10)
_cell_length_b 10.7620(10)
_cell_length_c 17.2223(17)
_cell_measurement_reflns_used 3056
_cell_measurement_temperature 293(2)
_cell_measurement_theta_max 21.19
_cell_measurement_theta_min 2.36
_cell_volume 1850.6(3)
_computing_cell_refinement 'SAINT (Siemens, 1996)'
_computing_data_collection 'SMART (Siemens, 1996)'
_computing_data_reduction 'SAINT (Siemens, 1996)'
_computing_molecular_graphics 'SHELXTL (Sheldrick, 1997b)'
_computing_publication_material
;
SHELXTL, PARST (Nardelli, 1995) and PLATON (Spek, 2003)
;
_computing_structure_refinement 'SHELXL97 (Sheldrick, 1997a)'
_computing_structure_solution 'SHELXS97 (Sheldrick, 1997a)'
_diffrn_ambient_temperature 293(2)
_diffrn_detector_area_resol_mean 8.33
_diffrn_measured_fraction_theta_full 0.976
_diffrn_measured_fraction_theta_max 0.976
_diffrn_measurement_device_type
;
Siemens SMART 1000 CCD area detector diffractometer
;
_diffrn_measurement_method '\w scans'
_diffrn_radiation_monochromator graphite
_diffrn_radiation_source 'fine-focus sealed tube'
_diffrn_radiation_type MoK\a
_diffrn_radiation_wavelength 0.71073
_diffrn_reflns_av_R_equivalents 0.0229
_diffrn_reflns_av_sigmaI/netI 0.0548
_diffrn_reflns_limit_h_max 8
_diffrn_reflns_limit_h_min -13
_diffrn_reflns_limit_k_max 10
_diffrn_reflns_limit_k_min -13
_diffrn_reflns_limit_l_max 21
_diffrn_reflns_limit_l_min -21
_diffrn_reflns_number 10479
_diffrn_reflns_theta_full 26.03
_diffrn_reflns_theta_max 26.03
_diffrn_reflns_theta_min 1.93
_diffrn_standards_number 0
_exptl_absorpt_coefficient_mu 0.103
_exptl_absorpt_correction_T_max 0.9908
_exptl_absorpt_correction_T_min 0.9696
_exptl_absorpt_correction_type multi-scan
_exptl_absorpt_process_details '(SADABS; Sheldrick, 1996)'
_exptl_crystal_colour yellow
_exptl_crystal_density_diffrn 1.401
_exptl_crystal_density_method 'not measured'
_exptl_crystal_description plate
_exptl_crystal_F_000 808
_exptl_crystal_size_max 0.30
_exptl_crystal_size_mid 0.23
_exptl_crystal_size_min 0.09
_refine_diff_density_max 0.191
_refine_diff_density_min -0.174
_refine_ls_extinction_method none
_refine_ls_goodness_of_fit_ref 1.003
_refine_ls_hydrogen_treatment constr
_refine_ls_matrix_type full
_refine_ls_number_parameters 523
_refine_ls_number_reflns 7131
_refine_ls_number_restraints 0
_refine_ls_restrained_S_all 1.003
_refine_ls_R_factor_all 0.1115
_refine_ls_R_factor_gt 0.0570
_refine_ls_shift/su_max 0.000
_refine_ls_shift/su_mean 0.000
_refine_ls_structure_factor_coef Fsqd
_refine_ls_weighting_details 'calc w=1/[\s^2^(Fo^2^)+(0.0553P)^2^+0.1218P] where P=(Fo^2^+2Fc^2^)/3'
_refine_ls_weighting_scheme calc
_refine_ls_wR_factor_gt 0.1165
_refine_ls_wR_factor_ref 0.1429
_reflns_number_gt 4047
_reflns_number_total 7131
_reflns_threshold_expression I>2\s(I)
_cod_data_source_file at2452.cif
_cod_data_source_block I
_cod_database_code 2216195
_cod_database_fobs_code 2216195

loop_
_symmetry_equiv_pos_as_xyz
'x, y, z'
'-x, -y, -z'

loop_
_atom_site_type_symbol
_atom_site_label
_atom_site_fract_x
_atom_site_fract_y
_atom_site_fract_z
_atom_site_U_iso_or_equiv
_atom_site_adp_type
_atom_site_calc_flag
_atom_site_refinement_flags
_atom_site_occupancy
O O2A 0.39562(16) 0.09554(16) 0.41047(10) 0.0512(4) Uani d . 1
O O3A 0.47972(17) 0.13222(18) 0.27434(11) 0.0621(5) Uani d . 1
N N1A 0.1189(2) 0.1451(2) 0.51728(12) 0.0512(5) Uani d . 1
O O1A 0.40691(19) -0.13192(18) 0.35481(12) 0.0706(6) Uani d . 1
C C16A 0.4876(3) 0.1366(2) 0.34208(16) 0.0480(6) Uani d . 1
C C11A 0.0596(2) 0.3109(2) 0.58218(16) 0.0525(7) Uani d . 1
N N2A 0.0131(2) 0.2112(2) 0.49600(13) 0.0585(6) Uani d . 1
C C8A 0.2799(2) 0.0603(2) 0.39568(15) 0.0493(6) Uani d . 1
H H8AA 0.2414 0.1311 0.3641 0.059 Uiso calc R 1
N N3A -0.0237(2) 0.3117(2) 0.53464(15) 0.0642(6) Uani d . 1
C C17A 0.5965(2) 0.1878(2) 0.35919(15) 0.0460(6) Uani d . 1
C C7A 0.3126(3) -0.0571(3) 0.34981(16) 0.0528(7) Uani d . 1
C C18A 0.5934(3) 0.2156(2) 0.43539(16) 0.0556(7) Uani d . 1
H H18A 0.5215 0.1998 0.4810 0.067 Uiso calc R 1
C C5A 0.1187(3) 0.0127(3) 0.29250(17) 0.0615(8) Uani d . 1
H H5AA 0.1014 0.0867 0.3174 0.074 Uiso calc R 1
F F1A -0.0079(2) -0.1344(2) 0.16306(12) 0.1072(7) Uani d . 1
C C10A 0.1511(2) 0.2044(2) 0.57143(15) 0.0479(6) Uani d . 1
C C6A 0.2225(3) -0.0757(2) 0.30273(15) 0.0512(7) Uani d . 1
C C9A 0.1824(3) 0.0321(2) 0.47910(16) 0.0580(7) Uani d . 1
H H9AA 0.1151 -0.0143 0.4733 0.070 Uiso calc R 1
H H9AB 0.2285 -0.0216 0.5147 0.070 Uiso calc R 1
C C4A 0.0404(3) -0.0073(3) 0.24585(19) 0.0719(9) Uani d . 1
H H4AA -0.0290 0.0525 0.2389 0.086 Uiso calc R 1
C C21A 0.7059(3) 0.2135(3) 0.29363(18) 0.0681(8) Uani d . 1
H H21A 0.7067 0.1961 0.2422 0.082 Uiso calc R 1
C C1A 0.2441(3) -0.1856(3) 0.26559(17) 0.0652(8) Uani d . 1
H H1AA 0.3126 -0.2467 0.2724 0.078 Uiso calc R 1
N N4A 0.8100(3) 0.2616(3) 0.29966(17) 0.0844(8) Uani d . 1
C C3A 0.0671(3) -0.1165(3) 0.21022(18) 0.0712(9) Uani d . 1
C C19A 0.6996(3) 0.2675(3) 0.4422(2) 0.0651(8) Uani d . 1
H H19A 0.7000 0.2890 0.4924 0.078 Uiso calc R 1
C C15A 0.2475(3) 0.1752(3) 0.61255(17) 0.0621(8) Uani d . 1
H H15A 0.3081 0.1033 0.6051 0.074 Uiso calc R 1
C C20A 0.8048(3) 0.2870(3) 0.3736(2) 0.0742(9) Uani d . 1
H H20A 0.8768 0.3201 0.3793 0.089 Uiso calc R 1
C C2A 0.1669(3) -0.2064(3) 0.21896(19) 0.0751(9) Uani d . 1
H H2AB 0.1827 -0.2803 0.1940 0.090 Uiso calc R 1
C C12A 0.0621(3) 0.3950(3) 0.63594(19) 0.0727(9) Uani d . 1
H H12A 0.0020 0.4672 0.6438 0.087 Uiso calc R 1
C C14A 0.2474(3) 0.2590(3) 0.66453(18) 0.0749(9) Uani d . 1
H H14A 0.3102 0.2439 0.6932 0.090 Uiso calc R 1
C C34 0.1558(3) 0.3666(3) 0.67605(19) 0.0808(10) Uani d . 1
H H34A 0.1594 0.4206 0.7125 0.097 Uiso calc R 1
O O2 0.18536(17) 0.34784(17) 0.12407(10) 0.0577(5) Uani d . 1
O O1 0.15018(19) 0.31998(18) 0.28409(11) 0.0650(5) Uani d . 1
F F1 0.53088(17) 0.56755(17) 0.41166(10) 0.0858(5) Uani d . 1
C C6 0.3252(2) 0.4266(2) 0.28601(15) 0.0448(6) Uani d . 1
N N1 0.4293(2) 0.2424(2) 0.04113(13) 0.0565(6) Uani d . 1
C C5 0.4421(3) 0.4800(2) 0.24456(15) 0.0545(7) Uani d . 1
H H5A 0.4736 0.4836 0.1877 0.065 Uiso calc R 1
C C3 0.4628(3) 0.5216(3) 0.36979(17) 0.0571(7) Uani d . 1
O O3 0.0886(2) 0.5393(2) 0.15805(13) 0.0801(6) Uani d . 1
C C8 0.2941(2) 0.3699(3) 0.15120(15) 0.0532(7) Uani d . 1
H H8A 0.3282 0.4500 0.1239 0.064 Uiso calc R 1
C C16 0.0848(3) 0.4427(3) 0.13211(16) 0.0590(7) Uani d . 1
C C1 0.2796(3) 0.4238(2) 0.37101(15) 0.0536(7) Uani d . 1
H H1A 0.2015 0.3889 0.3995 0.064 Uiso calc R 1
C C7 0.2485(3) 0.3702(2) 0.24472(16) 0.0499(7) Uani d . 1
N N2 0.5100(2) 0.3179(2) -0.01670(15) 0.0690(7) Uani d . 1
C C9 0.3984(3) 0.2588(3) 0.12730(15) 0.0615(8) Uani d . 1
H H9A 0.4784 0.2721 0.1390 0.074 Uiso calc R 1
H H9B 0.3668 0.1821 0.1604 0.074 Uiso calc R 1
C C4 0.5110(3) 0.5272(3) 0.28666(17) 0.0600(7) Uani d . 1
H H4A 0.5893 0.5624 0.2590 0.072 Uiso calc R 1
C C10 0.3852(3) 0.1612(3) 0.00545(16) 0.0570(7) Uani d . 1
C C17 -0.0236(3) 0.4136(3) 0.10463(16) 0.0646(8) Uani d . 1
C C2 0.3481(3) 0.4716(3) 0.41365(16) 0.0588(7) Uani d . 1
H H2B 0.3174 0.4699 0.4704 0.071 Uiso calc R 1
N N3 0.5184(3) 0.2877(3) -0.08884(15) 0.0767(8) Uani d . 1
C C11 0.4422(3) 0.1907(3) -0.07776(17) 0.0641(8) Uani d . 1
C C18 -0.0262(4) 0.3000(4) 0.0795(2) 0.1011(12) Uani d . 1
H H18B 0.0442 0.2376 0.0795 0.121 Uiso calc R 1
C C21 -0.1282(3) 0.5052(4) 0.10457(19) 0.0964(12) Uani d . 1
H H21B -0.1291 0.5831 0.1219 0.116 Uiso calc R 1
C C12 0.4186(4) 0.1241(4) -0.1343(2) 0.0943(12) Uani d . 1
H H12B 0.4570 0.1421 -0.1905 0.113 Uiso calc R 1
N N4 -0.2318(4) 0.4816(6) 0.0788(2) 0.1501(18) Uani d . 1
C C15 0.3031(3) 0.0657(3) 0.0367(2) 0.0856(10) Uani d . 1
H H15B 0.2657 0.0461 0.0928 0.103 Uiso calc R 1
C C13 0.3367(4) 0.0316(5) -0.1036(3) 0.1182(16) Uani d . 1
H H13A 0.3176 -0.0134 -0.1398 0.142 Uiso calc R 1
C C20 -0.2216(6) 0.3631(8) 0.0530(3) 0.146(3) Uani d . 1
H H20B -0.2883 0.3459 0.0331 0.176 Uiso calc R 1
C C14 0.2805(4) 0.0020(4) -0.0195(3) 0.1170(15) Uani d . 1
H H14B 0.2261 -0.0628 -0.0012 0.140 Uiso calc R 1
C C19 -0.1251(5) 0.2755(5) 0.0551(3) 0.1293(18) Uani d . 1
H H19B -0.1254 0.1965 0.0396 0.155 Uiso calc R 1

loop_
_atom_site_aniso_label
_atom_site_aniso_U_11
_atom_site_aniso_U_22
_atom_site_aniso_U_33
_atom_site_aniso_U_12
_atom_site_aniso_U_13
_atom_site_aniso_U_23
O2A 0.0482(11) 0.0598(12) 0.0476(10) -0.0126(9) -0.0118(9) -0.0095(8)
O3A 0.0595(12) 0.0841(14) 0.0464(11) -0.0101(10) -0.0189(9) -0.0090(10)
N1A 0.0438(13) 0.0532(14) 0.0574(14) -0.0048(11) -0.0114(11) -0.0157(11)
O1A 0.0702(14) 0.0612(13) 0.0848(15) 0.0125(11) -0.0307(11) -0.0234(11)
C16A 0.0487(16) 0.0478(16) 0.0467(16) -0.0022(12) -0.0131(14) -0.0070(12)
C11A 0.0412(15) 0.0570(18) 0.0563(16) -0.0048(13) -0.0043(13) -0.0181(13)
N2A 0.0462(14) 0.0699(16) 0.0617(15) -0.0075(12) -0.0149(12) -0.0144(12)
C8A 0.0421(15) 0.0527(16) 0.0558(16) -0.0070(12) -0.0137(13) -0.0134(13)
N3A 0.0520(15) 0.0661(17) 0.0741(16) -0.0007(12) -0.0150(13) -0.0192(13)
C17A 0.0428(15) 0.0439(15) 0.0513(15) -0.0023(12) -0.0152(13) -0.0049(12)
C7A 0.0485(17) 0.0496(17) 0.0569(17) -0.0028(14) -0.0094(14) -0.0106(13)
C18A 0.0538(17) 0.0585(18) 0.0563(17) -0.0077(14) -0.0176(14) -0.0075(13)
C5A 0.0561(18) 0.0599(19) 0.074(2) -0.0049(15) -0.0195(16) -0.0258(15)
F1A 0.1093(16) 0.1380(18) 0.1016(15) -0.0357(13) -0.0512(13) -0.0319(13)
C10A 0.0431(15) 0.0533(17) 0.0476(15) -0.0129(13) -0.0088(12) -0.0078(12)
C6A 0.0487(16) 0.0480(16) 0.0565(16) -0.0082(13) -0.0092(13) -0.0140(13)
C9A 0.0505(17) 0.0536(17) 0.0683(19) -0.0106(13) -0.0067(14) -0.0192(14)
C4A 0.059(2) 0.079(2) 0.084(2) -0.0080(16) -0.0262(17) -0.0186(18)
C21A 0.058(2) 0.089(2) 0.0608(19) -0.0156(17) -0.0179(16) -0.0089(16)
C1A 0.069(2) 0.0535(18) 0.075(2) -0.0069(15) -0.0175(16) -0.0217(15)
N4A 0.0597(17) 0.114(2) 0.084(2) -0.0296(16) -0.0209(15) -0.0053(17)
C3A 0.069(2) 0.091(3) 0.065(2) -0.0268(19) -0.0231(17) -0.0172(18)
C19A 0.071(2) 0.0580(19) 0.078(2) -0.0090(16) -0.0361(19) -0.0124(16)
C15A 0.0603(19) 0.0616(19) 0.0675(19) -0.0084(14) -0.0234(16) -0.0048(15)
C20A 0.064(2) 0.068(2) 0.102(3) -0.0192(16) -0.041(2) 0.0037(19)
C2A 0.085(2) 0.067(2) 0.082(2) -0.0195(19) -0.0213(19) -0.0316(17)
C12A 0.060(2) 0.073(2) 0.083(2) -0.0047(16) -0.0072(17) -0.0351(18)
C14A 0.069(2) 0.098(3) 0.068(2) -0.0207(19) -0.0296(17) -0.0106(19)
C34 0.078(2) 0.095(3) 0.075(2) -0.021(2) -0.0118(19) -0.0384(19)
O2 0.0588(12) 0.0638(12) 0.0590(11) 0.0043(10) -0.0273(10) -0.0222(9)
O1 0.0639(13) 0.0782(14) 0.0583(12) -0.0212(11) -0.0179(10) -0.0111(10)
F1 0.0943(13) 0.1025(14) 0.0828(12) -0.0319(10) -0.0438(11) -0.0190(10)
C6 0.0481(16) 0.0450(15) 0.0453(15) -0.0041(12) -0.0173(13) -0.0101(12)
N1 0.0498(14) 0.0728(16) 0.0466(13) -0.0011(12) -0.0121(11) -0.0150(12)
C5 0.0596(18) 0.0615(18) 0.0427(15) -0.0092(14) -0.0119(14) -0.0094(13)
C3 0.0638(19) 0.0563(18) 0.0631(19) -0.0077(15) -0.0319(16) -0.0142(14)
O3 0.0834(15) 0.0709(15) 0.0931(16) 0.0114(12) -0.0342(13) -0.0319(12)
C8 0.0544(17) 0.0633(18) 0.0486(15) -0.0025(14) -0.0221(13) -0.0158(13)
C16 0.0591(19) 0.068(2) 0.0495(16) 0.0007(16) -0.0164(14) -0.0126(15)
C1 0.0526(17) 0.0604(18) 0.0480(16) -0.0104(13) -0.0110(13) -0.0101(13)
C7 0.0506(17) 0.0494(16) 0.0492(16) -0.0005(13) -0.0143(14) -0.0086(13)
N2 0.0590(16) 0.0821(19) 0.0634(17) -0.0071(14) -0.0114(14) -0.0141(14)
C9 0.0636(19) 0.077(2) 0.0457(16) 0.0067(15) -0.0206(14) -0.0165(14)
C4 0.0548(18) 0.0674(19) 0.0613(18) -0.0196(14) -0.0154(15) -0.0084(15)
C10 0.0533(18) 0.0668(19) 0.0485(16) 0.0036(15) -0.0096(14) -0.0201(14)
C17 0.0519(19) 0.093(2) 0.0476(16) -0.0052(17) -0.0169(14) -0.0018(16)
C2 0.067(2) 0.070(2) 0.0422(15) -0.0093(16) -0.0165(15) -0.0134(14)
N3 0.0768(19) 0.091(2) 0.0516(16) -0.0022(16) -0.0080(14) -0.0053(14)
C11 0.0580(19) 0.082(2) 0.0498(17) 0.0051(17) -0.0124(15) -0.0186(16)
C18 0.090(3) 0.120(3) 0.116(3) -0.023(2) -0.055(2) -0.019(3)
C21 0.057(2) 0.154(4) 0.071(2) 0.013(2) -0.0203(18) -0.008(2)
C12 0.093(3) 0.132(4) 0.060(2) 0.008(2) -0.020(2) -0.040(2)
N4 0.068(2) 0.273(6) 0.095(3) -0.013(3) -0.024(2) 0.018(3)
C15 0.088(3) 0.085(3) 0.075(2) -0.023(2) 0.0029(19) -0.0255(19)
C13 0.103(3) 0.155(4) 0.112(4) -0.006(3) -0.027(3) -0.081(3)
C20 0.089(4) 0.275(9) 0.093(4) -0.074(5) -0.041(3) 0.008(4)
C14 0.107(3) 0.113(3) 0.133(4) -0.034(2) -0.003(3) -0.065(3)
C19 0.099(3) 0.162(5) 0.168(5) -0.046(3) -0.077(3) -0.034(3)

loop_
_atom_type_symbol
_atom_type_description
_atom_type_scat_dispersion_real
_atom_type_scat_dispersion_imag
_atom_type_scat_source
C C 0.0033 0.0016 'International Tables Vol C Tables 4.2.6.8 and 6.1.1.4'
H H 0.0000 0.0000 'International Tables Vol C Tables 4.2.6.8 and 6.1.1.4'
N N 0.0061 0.0033 'International Tables Vol C Tables 4.2.6.8 and 6.1.1.4'
O O 0.0106 0.0060 'International Tables Vol C Tables 4.2.6.8 and 6.1.1.4'
F F 0.0171 0.0103 'International Tables Vol C Tables 4.2.6.8 and 6.1.1.4'

loop_
_geom_angle_atom_site_label_1
_geom_angle_atom_site_label_2
_geom_angle_atom_site_label_3
_geom_angle
C16A O2A C8A 114.21(19)
C10A N1A N2A 110.4(2)
C10A N1A C9A 130.2(2)
N2A N1A C9A 119.4(2)
O3A C16A O2A 122.4(2)
O3A C16A C17A 124.3(2)
O2A C16A C17A 113.2(2)
N3A C11A C10A 109.1(2)
N3A C11A C12A 130.9(3)
C10A C11A C12A 120.0(3)
N3A N2A N1A 108.8(2)
O2A C8A C9A 106.4(2)
O2A C8A C7A 111.9(2)
C9A C8A C7A 109.5(2)
O2A C8A H8AA 109.7
C9A C8A H8AA 109.7
C7A C8A H8AA 109.7
N2A N3A C11A 107.7(2)
C18A C17A C21A 118.3(3)
C18A C17A C16A 124.2(2)
C21A C17A C16A 117.4(2)
O1A C7A C6A 122.6(2)
O1A C7A C8A 119.8(2)
C6A C7A C8A 117.6(2)
C19A C18A C17A 118.3(3)
C19A C18A H18A 120.9
C17A C18A H18A 120.9
C4A C5A C6A 121.0(3)
C4A C5A H5AA 119.5
C6A C5A H5AA 119.5
N1A C10A C11A 104.1(2)
N1A C10A C15A 133.0(2)
C11A C10A C15A 122.9(2)
C5A C6A C1A 117.9(2)
C5A C6A C7A 123.2(2)
C1A C6A C7A 118.9(2)
N1A C9A C8A 113.0(2)
N1A C9A H9AA 109.0
C8A C9A H9AA 109.0
N1A C9A H9AB 109.0
C8A C9A H9AB 109.0
H9AA C9A H9AB 107.8
C3A C4A C5A 118.5(3)
C3A C4A H4AA 120.8
C5A C4A H4AA 120.8
N4A C21A C17A 124.0(3)
N4A C21A H21A 118.0
C17A C21A H21A 118.0
C2A C1A C6A 121.6(3)
C2A C1A H1AA 119.2
C6A C1A H1AA 119.2
C20A N4A C21A 116.5(3)
F1A C3A C2A 119.0(3)
F1A C3A C4A 118.3(3)
C2A C3A C4A 122.8(3)
C20A C19A C18A 118.9(3)
C20A C19A H19A 120.6
C18A C19A H19A 120.6
C14A C15A C10A 115.7(3)
C14A C15A H15A 122.2
C10A C15A H15A 122.2
N4A C20A C19A 124.0(3)
N4A C20A H20A 118.0
C19A C20A H20A 118.0
C3A C2A C1A 118.3(3)
C3A C2A H2AB 120.9
C1A C2A H2AB 120.9
C34 C12A C11A 117.1(3)
C34 C12A H12A 121.4
C11A C12A H12A 121.4
C15A C14A C34 122.1(3)
C15A C14A H14A 119.0
C34 C14A H14A 119.0
C12A C34 C14A 122.2(3)
C12A C34 H34A 118.9
C14A C34 H34A 118.9
C16 O2 C8 115.0(2)
C1 C6 C5 118.4(2)
C1 C6 C7 118.1(2)
C5 C6 C7 123.4(2)
C10 N1 N2 110.3(2)
C10 N1 C9 129.4(2)
N2 N1 C9 120.3(2)
C4 C5 C6 120.7(2)
C4 C5 H5A 119.7
C6 C5 H5A 119.7
F1 C3 C4 118.9(3)
F1 C3 C2 117.8(2)
C4 C3 C2 123.3(2)
O2 C8 C9 104.8(2)
O2 C8 C7 109.3(2)
C9 C8 C7 110.3(2)
O2 C8 H8A 110.7
C9 C8 H8A 110.7
C7 C8 H8A 110.7
O3 C16 O2 122.1(3)
O3 C16 C17 125.5(3)
O2 C16 C17 112.4(3)
C2 C1 C6 121.2(3)
C2 C1 H1A 119.4
C6 C1 H1A 119.4
O1 C7 C6 120.8(2)
O1 C7 C8 118.6(2)
C6 C7 C8 120.5(2)
N3 N2 N1 108.5(2)
N1 C9 C8 112.3(2)
N1 C9 H9A 109.1
C8 C9 H9A 109.1
N1 C9 H9B 109.1
C8 C9 H9B 109.1
H9A C9 H9B 107.9
C3 C4 C5 118.7(3)
C3 C4 H4A 120.7
C5 C4 H4A 120.7
N1 C10 C11 104.6(3)
N1 C10 C15 133.0(3)
C11 C10 C15 122.5(3)
C18 C17 C21 118.4(3)
C18 C17 C16 123.2(3)
C21 C17 C16 118.3(3)
C3 C2 C1 117.8(2)
C3 C2 H2B 121.1
C1 C2 H2B 121.1
N2 N3 C11 108.1(2)
N3 C11 C10 108.5(3)
N3 C11 C12 131.0(3)
C10 C11 C12 120.5(3)
C19 C18 C17 122.3(4)
C19 C18 H18B 118.8
C17 C18 H18B 118.8
C17 C21 N4 120.0(4)
C17 C21 H21B 120.0
N4 C21 H21B 120.0
C13 C12 C11 116.9(4)
C13 C12 H12B 121.6
C11 C12 H12B 121.6
C21 N4 C20 116.2(5)
C14 C15 C10 116.3(3)
C14 C15 H15B 121.9
C10 C15 H15B 121.9
C12 C13 C14 122.2(4)
C12 C13 H13A 118.9
C14 C13 H13A 118.9
C19 C20 N4 124.0(5)
C19 C20 H20B 118.0
N4 C20 H20B 118.0
C15 C14 C13 121.7(4)
C15 C14 H14B 119.1
C13 C14 H14B 119.1
C20 C19 C18 119.0(5)
C20 C19 H19B 120.5
C18 C19 H19B 120.5

loop_
_geom_bond_atom_site_label_1
_geom_bond_atom_site_label_2
_geom_bond_distance
O2A C16A 1.346(3)
O2A C8A 1.447(3)
O3A C16A 1.204(3)
N1A C10A 1.356(3)
N1A N2A 1.360(3)
N1A C9A 1.449(3)
O1A C7A 1.208(3)
C16A C17A 1.479(3)
C11A N3A 1.378(3)
C11A C10A 1.387(3)
C11A C12A 1.399(3)
N2A N3A 1.305(3)
C8A C9A 1.513(3)
C8A C7A 1.532(3)
C8A H8AA 0.9800
C17A C18A 1.380(3)
C17A C21A 1.383(4)
C7A C6A 1.485(3)
C18A C19A 1.378(3)
C18A H18A 0.9300
C5A C4A 1.380(3)
C5A C6A 1.385(3)
C5A H5AA 0.9300
F1A C3A 1.352(3)
C10A C15A 1.392(3)
C6A C1A 1.386(3)
C9A H9AA 0.9700
C9A H9AB 0.9700
C4A C3A 1.361(4)
C4A H4AA 0.9300
C21A N4A 1.330(3)
C21A H21A 0.9300
C1A C2A 1.374(4)
C1A H1AA 0.9300
N4A C20A 1.326(4)
C3A C2A 1.356(4)
C19A C20A 1.374(4)
C19A H19A 0.9300
C15A C14A 1.364(4)
C15A H15A 0.9300
C20A H20A 0.9300
C2A H2AB 0.9300
C12A C34 1.355(4)
C12A H12A 0.9300
C14A C34 1.397(4)
C14A H14A 0.9300
C34 H34A 0.9300
O2 C16 1.356(3)
O2 C8 1.438(3)
O1 C7 1.215(3)
F1 C3 1.352(3)
C6 C1 1.392(3)
C6 C5 1.393(3)
C6 C7 1.476(3)
N1 C10 1.351(3)
N1 N2 1.353(3)
N1 C9 1.451(3)
C5 C4 1.369(3)
C5 H5A 0.9300
C3 C4 1.361(4)
C3 C2 1.366(4)
O3 C16 1.204(3)
C8 C9 1.521(3)
C8 C7 1.534(3)
C8 H8A 0.9800
C16 C17 1.465(4)
C1 C2 1.376(3)
C1 H1A 0.9300
N2 N3 1.305(3)
C9 H9A 0.9700
C9 H9B 0.9700
C4 H4A 0.9300
C10 C11 1.383(4)
C10 C15 1.388(4)
C17 C18 1.365(4)
C17 C21 1.374(4)
C2 H2B 0.9300
N3 C11 1.373(4)
C11 C12 1.394(4)
C18 C19 1.323(4)
C18 H18B 0.9300
C21 N4 1.378(5)
C21 H21B 0.9300
C12 C13 1.360(5)
C12 H12B 0.9300
N4 C20 1.392(7)
C15 C14 1.362(4)
C15 H15B 0.9300
C13 C14 1.395(6)
C13 H13A 0.9300
C20 C19 1.294(7)
C20 H20B 0.9300
C14 H14B 0.9300
C19 H19B 0.9300

loop_
_geom_hbond_atom_site_label_D
_geom_hbond_atom_site_label_H
_geom_hbond_atom_site_label_A
_geom_hbond_site_symmetry_A
_geom_hbond_distance_DH
_geom_hbond_distance_HA
_geom_hbond_distance_DA
_geom_hbond_angle_DHA
_geom_hbond_publ_flag
C1 H1A Cg2 1_555 0.93 2.838 3.654(2) 147.21 yes
C8A H8AA O1 1_555 0.98 2.520 3.499(3) 177.12 yes
C5A H5AA O1 1_555 0.93 2.582 3.350(4) 140.20 yes
C9A H9AA N2A 2_556 0.97 2.592 3.483(4) 152.67 yes
C2A H2AB O3 1_545 0.93 2.547 3.374(4) 148.15 yes
C9 H9A O3A 1_555 0.97 2.577 2.992(3) 105.96 yes
C9 H9B O3A 1_555 0.97 2.553 2.992(3) 107.56 yes
C18 H18B O2 1_555 0.93 2.404 2.734(5) 100.66 yes
C20 H20B N2 1_455 0.93 2.618 3.545(7) 174.22 yes
C21A H21A O3A 1_555 0.93 2.492 2.812(4) 100.35 yes

loop_
_geom_torsion_atom_site_label_1
_geom_torsion_atom_site_label_2
_geom_torsion_atom_site_label_3
_geom_torsion_atom_site_label_4
_geom_torsion
C8A O2A C16A O3A -7.0(3)
C8A O2A C16A C17A 172.41(19)
C10A N1A N2A N3A 0.2(3)
C9A N1A N2A N3A -176.9(2)
C16A O2A C8A C9A -173.48(19)
C16A O2A C8A C7A 67.0(3)
N1A N2A N3A C11A -0.2(3)
C10A C11A N3A N2A 0.1(3)
C12A C11A N3A N2A -178.9(3)
O3A C16A C17A C18A 166.8(2)
O2A C16A C17A C18A -12.6(3)
O3A C16A C17A C21A -10.7(4)
O2A C16A C17A C21A 169.9(2)
O2A C8A C7A O1A 25.2(3)
C9A C8A C7A O1A -92.5(3)
O2A C8A C7A C6A -156.8(2)
C9A C8A C7A C6A 85.5(3)
C21A C17A C18A C19A -0.1(4)
C16A C17A C18A C19A -177.5(2)
N2A N1A C10A C11A -0.2(3)
C9A N1A C10A C11A 176.6(2)
N2A N1A C10A C15A 178.4(3)
C9A N1A C10A C15A -4.8(5)
N3A C11A C10A N1A 0.0(3)
C12A C11A C10A N1A 179.2(2)
N3A C11A C10A C15A -178.7(2)
C12A C11A C10A C15A 0.4(4)
C4A C5A C6A C1A -0.9(4)
C4A C5A C6A C7A 177.8(3)
O1A C7A C6A C5A -176.1(3)
C8A C7A C6A C5A 6.0(4)
O1A C7A C6A C1A 2.6(4)
C8A C7A C6A C1A -175.3(2)
C10A N1A C9A C8A -94.4(3)
N2A N1A C9A C8A 82.2(3)
O2A C8A C9A N1A 74.7(3)
C7A C8A C9A N1A -164.2(2)
C6A C5A C4A C3A 0.3(5)
C18A C17A C21A N4A 1.3(4)
C16A C17A C21A N4A 178.9(3)
C5A C6A C1A C2A 1.0(4)
C7A C6A C1A C2A -177.8(3)
C17A C21A N4A C20A -1.0(5)
C5A C4A C3A F1A -178.5(3)
C5A C4A C3A C2A 0.3(5)
C17A C18A C19A C20A -1.3(4)
N1A C10A C15A C14A -178.7(3)
C11A C10A C15A C14A -0.4(4)
C21A N4A C20A C19A -0.5(5)
C18A C19A C20A N4A 1.6(5)
F1A C3A C2A C1A 178.6(3)
C4A C3A C2A C1A -0.2(5)
C6A C1A C2A C3A -0.4(5)
N3A C11A C12A C34 178.5(3)
C10A C11A C12A C34 -0.4(4)
C10A C15A C14A C34 0.4(4)
C11A C12A C34 C14A 0.4(5)
C15A C14A C34 C12A -0.4(5)
C1 C6 C5 C4 0.7(4)
C7 C6 C5 C4 -177.9(2)
C16 O2 C8 C9 -173.9(2)
C16 O2 C8 C7 67.8(3)
C8 O2 C16 O3 1.9(4)
C8 O2 C16 C17 -179.1(2)
C5 C6 C1 C2 -0.4(4)
C7 C6 C1 C2 178.3(2)
C1 C6 C7 O1 -1.8(4)
C5 C6 C7 O1 176.8(2)
C1 C6 C7 C8 -179.7(2)
C5 C6 C7 C8 -1.1(4)
O2 C8 C7 O1 20.1(3)
C9 C8 C7 O1 -94.7(3)
O2 C8 C7 C6 -162.0(2)
C9 C8 C7 C6 83.3(3)
C10 N1 N2 N3 0.3(3)
C9 N1 N2 N3 -177.7(2)
C10 N1 C9 C8 -99.2(3)
N2 N1 C9 C8 78.4(3)
O2 C8 C9 N1 53.2(3)
C7 C8 C9 N1 170.8(2)
F1 C3 C4 C5 179.7(2)
C2 C3 C4 C5 -0.3(4)
C6 C5 C4 C3 -0.4(4)
N2 N1 C10 C11 -0.3(3)
C9 N1 C10 C11 177.5(2)
N2 N1 C10 C15 179.2(3)
C9 N1 C10 C15 -3.0(5)
O3 C16 C17 C18 -176.7(3)
O2 C16 C17 C18 4.4(4)
O3 C16 C17 C21 3.0(4)
O2 C16 C17 C21 -175.9(3)
F1 C3 C2 C1 -179.4(2)
C4 C3 C2 C1 0.6(4)
C6 C1 C2 C3 -0.2(4)
N1 N2 N3 C11 -0.2(3)
N2 N3 C11 C10 0.0(3)
N2 N3 C11 C12 -179.4(3)
N1 C10 C11 N3 0.2(3)
C15 C10 C11 N3 -179.4(3)
N1 C10 C11 C12 179.7(3)
C15 C10 C11 C12 0.1(4)
C21 C17 C18 C19 0.1(6)
C16 C17 C18 C19 179.8(4)
C18 C17 C21 N4 -0.6(5)
C16 C17 C21 N4 179.7(3)
N3 C11 C12 C13 -179.9(4)
C10 C11 C12 C13 0.8(5)
C17 C21 N4 C20 -0.7(6)
N1 C10 C15 C14 -179.9(3)
C11 C10 C15 C14 -0.4(5)
C11 C12 C13 C14 -1.2(6)
C21 N4 C20 C19 2.7(8)
C10 C15 C14 C13 0.0(6)
C12 C13 C14 C15 0.9(7)
N4 C20 C19 C18 -3.2(9)
C17 C18 C19 C20 1.7(7)

loop_
_cod_related_entry_id
_cod_related_entry_database
_cod_related_entry_code
1 ChemSpider 24738969
